data_4061612
_journal_name_full Organometallics
_journal_year 2005
_chemical_formula_moiety '2(C26 H32 B P)'
_chemical_formula_sum 'C52 H64 B2 P2'
_chemical_formula_weight 772.59
_space_group_IT_number 14
_symmetry_cell_setting monoclinic
_symmetry_space_group_name_Hall '-P 2ybc'
_symmetry_space_group_name_H-M 'P 1 21/c 1'
_cell_angle_alpha 90.00
_cell_angle_beta 104.875(3)
_cell_angle_gamma 90.00
_cell_formula_units_Z 4
_cell_length_a 16.399(2)
_cell_length_b 9.7263(12)
_cell_length_c 29.053(4)
_cell_measurement_temperature 298(2)
_cell_volume 4478.6(10)
_diffrn_ambient_temperature 298(2)
_exptl_crystal_density_diffrn 1.146
_cod_depositor_comments
;
The following automatic conversions were performed:
'_symmetry_cell_setting' value 'Monoclinic' changed to 'monoclinic'
according to '/home/saulius/struct/CIF-dictionaries/cif_core.dic'
dictionary named 'cif_core.dic' version 2.4.1 from 2010-06-29.

Automatic conversion script
Id: cif_fix_enum 1527 2010-12-29 10:47:43Z saulius 
;
_cod_original_sg_symbol_H-M 'P 21/c'
_cod_database_code 4061612

loop_
_symmetry_equiv_pos_as_xyz
'x, y, z'
'-x, y+1/2, -z+1/2'
'-x, -y, -z'
'x, -y-1/2, z-1/2'

loop_
_atom_site_label
_atom_site_type_symbol
_atom_site_fract_x
_atom_site_fract_y
_atom_site_fract_z
_atom_site_U_iso_or_equiv
_atom_site_adp_type
_atom_site_occupancy
_atom_site_symmetry_multiplicity
_atom_site_calc_flag
_atom_site_refinement_flags
_atom_site_disorder_assembly
_atom_site_disorder_group
P1 P 0.10724(6) 0.57248(9) 0.33938(3) 0.0410(3) Uani 1 1 d . . .
P2 P 0.33848(6) 0.70076(9) 0.15896(3) 0.0426(3) Uani 1 1 d . . .
B1 B 0.0744(4) 0.7321(5) 0.3704(2) 0.0623(15) Uani 1 1 d . . .
H1A H 0.025(2) 0.692(3) 0.3879(11) 0.065(10) Uiso 1 1 d . . .
H1B H 0.132(2) 0.776(3) 0.4007(13) 0.082(12) Uiso 1 1 d . . .
H1C H 0.054(2) 0.797(3) 0.3455(12) 0.062(12) Uiso 1 1 d . . .
B2 B 0.3277(4) 0.8175(6) 0.2107(2) 0.0693(15) Uani 1 1 d . . .
H2A H 0.279(2) 0.896(4) 0.1945(13) 0.094(14) Uiso 1 1 d . . .
H2B H 0.390(3) 0.864(4) 0.2266(13) 0.095(14) Uiso 1 1 d . . .
H2C H 0.306(2) 0.738(4) 0.2340(14) 0.107(15) Uiso 1 1 d . . .
C1 C 0.13047(19) 0.4272(3) 0.37985(12) 0.0391(9) Uani 1 1 d . . .
C2 C 0.12555(19) 0.2909(4) 0.36475(13) 0.0467(9) Uani 1 1 d . . .
H2D H 0.1133 0.2718 0.3323 0.056 Uiso 1 1 calc R . .
C3 C 0.1384(2) 0.1839(4) 0.39673(17) 0.0588(11) Uani 1 1 d . . .
H3A H 0.1346 0.0936 0.3859 0.071 Uiso 1 1 calc R . .
C4 C 0.1568(3) 0.2106(5) 0.44493(17) 0.0752(14) Uani 1 1 d . . .
H4A H 0.1654 0.1387 0.4668 0.090 Uiso 1 1 calc R . .
C5 C 0.1621(3) 0.3441(5) 0.46023(16) 0.0764(13) Uani 1 1 d . . .
H5A H 0.1744 0.3623 0.4927 0.092 Uiso 1 1 calc R . .
C6 C 0.1498(2) 0.4512(4) 0.42875(14) 0.0557(11) Uani 1 1 d . . .
H6A H 0.1544 0.5410 0.4401 0.067 Uiso 1 1 calc R . .
C7 C 0.0185(2) 0.5126(4) 0.29126(12) 0.0483(10) Uani 1 1 d . . .
H7A H 0.0375 0.4312 0.2770 0.058 Uiso 1 1 calc R . .
C8 C -0.0100(2) 0.6199(4) 0.25178(14) 0.0740(13) Uani 1 1 d . . .
H8A H -0.0558 0.5834 0.2273 0.111 Uiso 1 1 calc R . .
H8B H 0.0363 0.6420 0.2385 0.111 Uiso 1 1 calc R . .
H8C H -0.0283 0.7014 0.2648 0.111 Uiso 1 1 calc R . .
C9 C -0.0561(2) 0.4686(4) 0.31098(14) 0.0676(12) Uani 1 1 d . . .
H9A H -0.1015 0.4368 0.2853 0.101 Uiso 1 1 calc R . .
H9B H -0.0748 0.5457 0.3262 0.101 Uiso 1 1 calc R . .
H9C H -0.0385 0.3959 0.3337 0.101 Uiso 1 1 calc R . .
C10 C 0.1951(2) 0.5939(3) 0.30992(12) 0.0391(9) Uani 1 1 d . . .
H10A H 0.1744 0.6570 0.2832 0.047 Uiso 1 1 calc R . .
C11 C 0.2155(2) 0.4596(3) 0.28853(13) 0.0405(9) Uani 1 1 d . . .
C12 C 0.1755(2) 0.4226(4) 0.24194(14) 0.0517(10) Uani 1 1 d . . .
H12A H 0.1349 0.4806 0.2236 0.062 Uiso 1 1 calc R . .
C13 C 0.1949(3) 0.3025(5) 0.22270(16) 0.0679(12) Uani 1 1 d . . .
H13A H 0.1679 0.2792 0.1915 0.082 Uiso 1 1 calc R . .
C14 C 0.2547(3) 0.2164(4) 0.2499(2) 0.0733(14) Uani 1 1 d . . .
H14A H 0.2676 0.1338 0.2372 0.088 Uiso 1 1 calc R . .
C15 C 0.2959(2) 0.2521(4) 0.29614(17) 0.0615(12) Uani 1 1 d . . .
H15A H 0.3365 0.1931 0.3141 0.074 Uiso 1 1 calc R . .
C16 C 0.2777(2) 0.3753(3) 0.31658(14) 0.0452(10) Uani 1 1 d . . .
C17 C 0.3199(2) 0.4145(4) 0.36595(14) 0.0454(9) Uani 1 1 d . . .
C18 C 0.3576(2) 0.3193(4) 0.40097(17) 0.0664(12) Uani 1 1 d . . .
H18A H 0.3585 0.2269 0.3929 0.080 Uiso 1 1 calc R . .
C19 C 0.3934(3) 0.3590(6) 0.44682(18) 0.0832(15) Uani 1 1 d . . .
H19A H 0.4194 0.2945 0.4695 0.100 Uiso 1 1 calc R . .
C20 C 0.3906(3) 0.4933(6) 0.45905(16) 0.0748(13) Uani 1 1 d . . .
H20A H 0.4142 0.5200 0.4904 0.090 Uiso 1 1 calc R . .
C21 C 0.3534(2) 0.5906(4) 0.42595(14) 0.0566(11) Uani 1 1 d . . .
H21A H 0.3512 0.6818 0.4352 0.068 Uiso 1 1 calc R . .
C22 C 0.3191(2) 0.5536(4) 0.37883(13) 0.0424(9) Uani 1 1 d . . .
C23 C 0.2797(2) 0.6551(3) 0.33981(12) 0.0399(9) Uani 1 1 d . . .
H23A H 0.3169 0.6527 0.3183 0.048 Uiso 1 1 calc R . .
C24 C 0.2805(2) 0.8066(3) 0.35503(13) 0.0477(10) Uani 1 1 d . . .
H24A H 0.2612 0.8122 0.3842 0.057 Uiso 1 1 calc R . .
C25 C 0.3715(2) 0.8633(4) 0.36543(15) 0.0712(13) Uani 1 1 d . . .
H25A H 0.4079 0.8087 0.3898 0.107 Uiso 1 1 calc R . .
H25B H 0.3723 0.9568 0.3761 0.107 Uiso 1 1 calc R . .
H25C H 0.3908 0.8596 0.3369 0.107 Uiso 1 1 calc R . .
C26 C 0.2239(2) 0.8969(3) 0.31724(14) 0.0607(11) Uani 1 1 d . . .
H26A H 0.1668 0.8646 0.3109 0.091 Uiso 1 1 calc R . .
H26B H 0.2426 0.8931 0.2885 0.091 Uiso 1 1 calc R . .
H26C H 0.2267 0.9901 0.3284 0.091 Uiso 1 1 calc R . .
C27 C 0.2402(2) 0.6121(4) 0.13165(12) 0.0440(9) Uani 1 1 d . . .
C28 C 0.2362(2) 0.4952(4) 0.10439(14) 0.0571(11) Uani 1 1 d . . .
H28A H 0.2852 0.4605 0.0982 0.069 Uiso 1 1 calc R . .
C29 C 0.1601(3) 0.4289(4) 0.08607(16) 0.0772(13) Uani 1 1 d . . .
H29A H 0.1583 0.3493 0.0681 0.093 Uiso 1 1 calc R . .
C30 C 0.0872(3) 0.4805(6) 0.09444(18) 0.0893(16) Uani 1 1 d . . .
H30A H 0.0361 0.4362 0.0818 0.107 Uiso 1 1 calc R . .
C31 C 0.0896(3) 0.5961(6) 0.12116(18) 0.0847(15) Uani 1 1 d . . .
H31A H 0.0401 0.6304 0.1268 0.102 Uiso 1 1 calc R . .
C32 C 0.1654(3) 0.6626(4) 0.13995(14) 0.0619(11) Uani 1 1 d . . .
H32A H 0.1667 0.7415 0.1582 0.074 Uiso 1 1 calc R . .
C33 C 0.3792(2) 0.7800(3) 0.11054(12) 0.0403(9) Uani 1 1 d . . .
H33A H 0.4405 0.7874 0.1227 0.048 Uiso 1 1 calc R . .
C34 C 0.3626(2) 0.6893(3) 0.06679(12) 0.0413(9) Uani 1 1 d . . .
C35 C 0.4205(2) 0.5923(4) 0.06056(14) 0.0530(10) Uani 1 1 d . . .
H35A H 0.4714 0.5827 0.0835 0.064 Uiso 1 1 calc R . .
C36 C 0.4037(3) 0.5096(4) 0.02076(18) 0.0682(12) Uani 1 1 d . . .
H36A H 0.4428 0.4441 0.0170 0.082 Uiso 1 1 calc R . .
C37 C 0.3290(3) 0.5244(4) -0.01321(16) 0.0724(13) Uani 1 1 d . . .
H37A H 0.3171 0.4678 -0.0399 0.087 Uiso 1 1 calc R . .
C38 C 0.2715(3) 0.6225(4) -0.00805(14) 0.0635(11) Uani 1 1 d . . .
H38A H 0.2220 0.6337 -0.0320 0.076 Uiso 1 1 calc R . .
C39 C 0.2858(2) 0.7051(4) 0.03219(13) 0.0468(9) Uani 1 1 d . . .
C40 C 0.2239(2) 0.8039(4) 0.04129(13) 0.0486(10) Uani 1 1 d . . .
C41 C 0.1376(3) 0.7861(4) 0.02144(14) 0.0666(12) Uani 1 1 d . . .
H41A H 0.1192 0.7149 -0.0001 0.080 Uiso 1 1 calc R . .
C42 C 0.0798(3) 0.8713(5) 0.03303(18) 0.0827(15) Uani 1 1 d . . .
H42A H 0.0226 0.8591 0.0190 0.099 Uiso 1 1 calc R . .
C43 C 0.1061(3) 0.9748(5) 0.06533(18) 0.0808(15) Uani 1 1 d . . .
H43A H 0.0666 1.0312 0.0738 0.097 Uiso 1 1 calc R . .
C44 C 0.1912(3) 0.9960(4) 0.08537(14) 0.0670(12) Uani 1 1 d . . .
H44A H 0.2084 1.0670 0.1071 0.080 Uiso 1 1 calc R . .
C45 C 0.2516(2) 0.9122(4) 0.07335(13) 0.0491(10) Uani 1 1 d . . .
C46 C 0.3460(2) 0.9255(3) 0.09379(12) 0.0447(9) Uani 1 1 d . . .
H46A H 0.3679 0.9430 0.0660 0.054 Uiso 1 1 calc R . .
C47 C 0.3783(2) 1.0469(3) 0.12693(14) 0.0601(11) Uani 1 1 d . . .
H47A H 0.3456 1.0525 0.1507 0.072 Uiso 1 1 calc R . .
C48 C 0.3658(3) 1.1805(4) 0.09767(17) 0.0994(17) Uani 1 1 d . . .
H48A H 0.3848 1.2572 0.1185 0.149 Uiso 1 1 calc R . .
H48B H 0.3071 1.1917 0.0820 0.149 Uiso 1 1 calc R . .
H48C H 0.3977 1.1760 0.0743 0.149 Uiso 1 1 calc R . .
C49 C 0.4718(3) 1.0330(4) 0.15265(15) 0.0778(13) Uani 1 1 d . . .
H49A H 0.4804 0.9501 0.1712 0.117 Uiso 1 1 calc R . .
H49B H 0.4890 1.1106 0.1733 0.117 Uiso 1 1 calc R . .
H49C H 0.5046 1.0296 0.1296 0.117 Uiso 1 1 calc R . .
C50 C 0.4150(2) 0.5633(4) 0.18058(14) 0.0523(10) Uani 1 1 d . . .
H50A H 0.4213 0.5110 0.1529 0.063 Uiso 1 1 calc R . .
C51 C 0.3856(2) 0.4647(4) 0.21335(15) 0.0816(14) Uani 1 1 d . . .
H51A H 0.4272 0.3940 0.2236 0.122 Uiso 1 1 calc R . .
H51B H 0.3331 0.4237 0.1966 0.122 Uiso 1 1 calc R . .
H51C H 0.3779 0.5138 0.2406 0.122 Uiso 1 1 calc R . .
C52 C 0.5011(2) 0.6207(4) 0.20573(17) 0.0932(16) Uani 1 1 d . . .
H52A H 0.5398 0.5462 0.2163 0.140 Uiso 1 1 calc R . .
H52B H 0.4964 0.6744 0.2327 0.140 Uiso 1 1 calc R . .
H52C H 0.5214 0.6776 0.1841 0.140 Uiso 1 1 calc R . .

loop_
_atom_site_aniso_label
_atom_site_aniso_U_11
_atom_site_aniso_U_22
_atom_site_aniso_U_33
_atom_site_aniso_U_23
_atom_site_aniso_U_13
_atom_site_aniso_U_12
P1 0.0419(6) 0.0378(5) 0.0445(6) 0.0001(5) 0.0128(5) 0.0028(4)
P2 0.0415(6) 0.0446(6) 0.0425(6) 0.0013(5) 0.0126(5) 0.0032(5)
B1 0.072(4) 0.050(3) 0.074(4) -0.009(3) 0.035(3) 0.002(3)
B2 0.085(4) 0.072(4) 0.055(4) -0.007(3) 0.025(3) 0.002(4)
C1 0.035(2) 0.044(2) 0.040(2) 0.001(2) 0.0135(17) 0.0025(17)
C2 0.040(2) 0.056(3) 0.045(2) -0.004(2) 0.0127(18) -0.0024(18)
C3 0.055(3) 0.043(2) 0.084(3) 0.023(3) 0.027(2) 0.0101(19)
C4 0.076(3) 0.090(4) 0.065(4) 0.041(3) 0.028(3) 0.024(3)
C5 0.083(3) 0.095(4) 0.052(3) 0.020(3) 0.019(2) 0.022(3)
C6 0.059(3) 0.059(3) 0.049(3) -0.002(2) 0.014(2) 0.003(2)
C7 0.044(2) 0.049(2) 0.048(2) 0.005(2) 0.0051(19) 0.0026(18)
C8 0.063(3) 0.080(3) 0.071(3) 0.022(3) 0.003(2) 0.004(2)
C9 0.044(2) 0.086(3) 0.071(3) 0.006(3) 0.011(2) -0.008(2)
C10 0.047(2) 0.0326(19) 0.040(2) 0.0069(18) 0.0151(18) 0.0029(16)
C11 0.044(2) 0.039(2) 0.045(2) -0.0017(19) 0.0231(19) -0.0052(18)
C12 0.062(3) 0.047(2) 0.050(3) -0.005(2) 0.022(2) -0.008(2)
C13 0.090(3) 0.063(3) 0.065(3) -0.021(3) 0.046(3) -0.029(3)
C14 0.097(4) 0.043(3) 0.100(4) -0.016(3) 0.061(3) -0.012(3)
C15 0.061(3) 0.044(3) 0.089(4) 0.006(3) 0.036(3) -0.004(2)
C16 0.048(2) 0.028(2) 0.069(3) 0.004(2) 0.033(2) -0.0005(18)
C17 0.032(2) 0.044(2) 0.062(3) 0.005(2) 0.0150(19) 0.0008(18)
C18 0.056(3) 0.049(3) 0.093(4) 0.028(3) 0.019(3) 0.012(2)
C19 0.069(3) 0.099(4) 0.071(4) 0.033(3) -0.001(3) 0.010(3)
C20 0.063(3) 0.097(4) 0.055(3) 0.010(3) 0.000(2) -0.001(3)
C21 0.050(2) 0.063(3) 0.053(3) 0.003(3) 0.007(2) 0.000(2)
C22 0.034(2) 0.048(2) 0.046(3) 0.005(2) 0.0122(18) -0.0004(17)
C23 0.038(2) 0.038(2) 0.047(2) -0.0036(18) 0.0171(18) -0.0034(16)
C24 0.058(2) 0.037(2) 0.052(2) -0.005(2) 0.020(2) -0.0026(19)
C25 0.064(3) 0.056(2) 0.096(4) -0.011(2) 0.025(3) -0.022(2)
C26 0.076(3) 0.036(2) 0.077(3) 0.005(2) 0.032(2) 0.002(2)
C27 0.041(2) 0.047(2) 0.046(2) 0.007(2) 0.0143(19) 0.0032(18)
C28 0.054(3) 0.052(2) 0.065(3) 0.000(2) 0.014(2) -0.010(2)
C29 0.066(3) 0.070(3) 0.092(4) 0.002(3) 0.015(3) -0.020(3)
C30 0.060(4) 0.105(4) 0.093(4) 0.015(3) 0.002(3) -0.037(3)
C31 0.035(3) 0.126(4) 0.095(4) 0.023(4) 0.019(3) -0.003(3)
C32 0.053(3) 0.077(3) 0.060(3) 0.013(2) 0.023(2) 0.012(2)
C33 0.033(2) 0.041(2) 0.048(2) 0.0051(19) 0.0132(17) 0.0002(16)
C34 0.051(2) 0.035(2) 0.046(2) -0.0019(19) 0.026(2) -0.0030(18)
C35 0.051(2) 0.050(2) 0.064(3) -0.008(2) 0.025(2) -0.002(2)
C36 0.074(3) 0.057(3) 0.089(4) -0.017(3) 0.049(3) -0.003(2)
C37 0.099(4) 0.067(3) 0.059(3) -0.023(3) 0.036(3) -0.018(3)
C38 0.082(3) 0.063(3) 0.046(3) -0.003(2) 0.018(2) -0.014(3)
C39 0.052(3) 0.047(2) 0.041(2) 0.006(2) 0.012(2) -0.004(2)
C40 0.050(3) 0.054(2) 0.041(2) 0.014(2) 0.010(2) 0.004(2)
C41 0.059(3) 0.084(3) 0.052(3) 0.016(2) 0.005(2) 0.009(3)
C42 0.053(3) 0.106(4) 0.083(4) 0.035(3) 0.006(3) 0.017(3)
C43 0.064(4) 0.100(4) 0.085(4) 0.038(3) 0.032(3) 0.041(3)
C44 0.076(3) 0.063(3) 0.066(3) 0.017(2) 0.024(3) 0.028(2)
C45 0.056(3) 0.046(2) 0.047(3) 0.017(2) 0.017(2) 0.014(2)
C46 0.055(2) 0.037(2) 0.044(2) -0.0017(19) 0.0164(19) 0.0012(18)
C47 0.070(3) 0.045(2) 0.067(3) 0.000(2) 0.021(2) 0.000(2)
C48 0.147(5) 0.036(3) 0.113(4) 0.002(3) 0.030(4) -0.003(3)
C49 0.081(3) 0.056(3) 0.090(3) -0.015(3) 0.012(3) -0.018(2)
C50 0.044(2) 0.052(2) 0.061(3) 0.008(2) 0.014(2) 0.0010(19)
C51 0.066(3) 0.087(3) 0.089(3) 0.037(3) 0.014(3) 0.005(2)
C52 0.058(3) 0.094(3) 0.118(4) 0.036(3) 0.006(3) -0.002(3)

loop_
_geom_bond_atom_site_label_1
_geom_bond_atom_site_label_2
_geom_bond_distance
_geom_bond_site_symmetry_2
_geom_bond_publ_flag
P1 C1 1.815(3) . ?
P1 C7 1.835(3) . ?
P1 C10 1.867(3) . ?
P1 B1 1.939(5) . ?
P2 C27 1.821(4) . ?
P2 C50 1.831(3) . ?
P2 C33 1.871(3) . ?
P2 B2 1.927(5) . ?
B1 H1A 1.13(3) . ?
B1 H1B 1.19(4) . ?
B1 H1C 0.95(3) . ?
B2 H2A 1.12(4) . ?
B2 H2B 1.10(4) . ?
B2 H2C 1.14(4) . ?
C1 C2 1.393(4) . ?
C1 C6 1.393(4) . ?
C2 C3 1.375(5) . ?
C2 H2D 0.9300 . ?
C3 C4 1.379(5) . ?
C3 H3A 0.9300 . ?
C4 C5 1.368(6) . ?
C4 H4A 0.9300 . ?
C5 C6 1.367(5) . ?
C5 H5A 0.9300 . ?
C6 H6A 0.9300 . ?
C7 C8 1.532(4) . ?
C7 C9 1.538(5) . ?
C7 H7A 0.9800 . ?
C8 H8A 0.9600 . ?
C8 H8B 0.9600 . ?
C8 H8C 0.9600 . ?
C9 H9A 0.9600 . ?
C9 H9B 0.9600 . ?
C9 H9C 0.9600 . ?
C10 C11 1.520(4) . ?
C10 C23 1.553(4) . ?
C10 H10A 0.9800 . ?
C11 C12 1.391(4) . ?
C11 C16 1.396(4) . ?
C12 C13 1.367(5) . ?
C12 H12A 0.9300 . ?
C13 C14 1.375(5) . ?
C13 H13A 0.9300 . ?
C14 C15 1.383(5) . ?
C14 H14A 0.9300 . ?
C15 C16 1.403(5) . ?
C15 H15A 0.9300 . ?
C16 C17 1.474(5) . ?
C17 C18 1.397(5) . ?
C17 C22 1.405(4) . ?
C18 C19 1.366(6) . ?
C18 H18A 0.9300 . ?
C19 C20 1.358(6) . ?
C19 H19A 0.9300 . ?
C20 C21 1.375(5) . ?
C20 H20A 0.9300 . ?
C21 C22 1.387(4) . ?
C21 H21A 0.9300 . ?
C22 C23 1.517(4) . ?
C23 C24 1.538(4) . ?
C23 H23A 0.9800 . ?
C24 C26 1.521(4) . ?
C24 C25 1.547(4) . ?
C24 H24A 0.9800 . ?
C25 H25A 0.9600 . ?
C25 H25B 0.9600 . ?
C25 H25C 0.9600 . ?
C26 H26A 0.9600 . ?
C26 H26B 0.9600 . ?
C26 H26C 0.9600 . ?
C27 C28 1.378(4) . ?
C27 C32 1.398(5) . ?
C28 C29 1.384(5) . ?
C28 H28A 0.9300 . ?
C29 C30 1.374(6) . ?
C29 H29A 0.9300 . ?
C30 C31 1.361(6) . ?
C30 H30A 0.9300 . ?
C31 C32 1.384(5) . ?
C31 H31A 0.9300 . ?
C32 H32A 0.9300 . ?
C33 C34 1.513(4) . ?
C33 C46 1.549(4) . ?
C33 H33A 0.9800 . ?
C34 C35 1.383(4) . ?
C34 C39 1.404(4) . ?
C35 C36 1.377(5) . ?
C35 H35A 0.9300 . ?
C36 C37 1.369(5) . ?
C36 H36A 0.9300 . ?
C37 C38 1.377(5) . ?
C37 H37A 0.9300 . ?
C38 C39 1.388(5) . ?
C38 H38A 0.9300 . ?
C39 C40 1.470(5) . ?
C40 C41 1.395(5) . ?
C40 C45 1.402(5) . ?
C41 C42 1.365(5) . ?
C41 H41A 0.9300 . ?
C42 C43 1.368(6) . ?
C42 H42A 0.9300 . ?
C43 C44 1.382(5) . ?
C43 H43A 0.9300 . ?
C44 C45 1.395(5) . ?
C44 H44A 0.9300 . ?
C45 C46 1.514(5) . ?
C46 C47 1.530(4) . ?
C46 H46A 0.9800 . ?
C47 C49 1.528(5) . ?
C47 C48 1.538(5) . ?
C47 H47A 0.9800 . ?
C48 H48A 0.9600 . ?
C48 H48B 0.9600 . ?
C48 H48C 0.9600 . ?
C49 H49A 0.9600 . ?
C49 H49B 0.9600 . ?
C49 H49C 0.9600 . ?
C50 C51 1.515(5) . ?
C50 C52 1.519(5) . ?
C50 H50A 0.9800 . ?
C51 H51A 0.9600 . ?
C51 H51B 0.9600 . ?
C51 H51C 0.9600 . ?
C52 H52A 0.9600 . ?
C52 H52B 0.9600 . ?
C52 H52C 0.9600 . ?
